data_1503381
loop_
_publ_author_name
'Vanier, S\'ebastien F'
'Larouche, Guillaume'
'Wurz, Ryan P.'
'Charette, Andr\'e B'

_publ_section_title
;
 Formal synthesis of belactosin A and hormaomycin via a diastereoselective
 intramolecular cyclopropanation of an alpha-nitro diazoester.
;
_journal_issue 4
_journal_name_full 'Organic letters'
_journal_page_first 672
_journal_page_last 675
_journal_paper_doi 10.1021/ol9026528
_journal_volume 12
_journal_year 2010
_chemical_compound_source 'Synthesized by the authors. See text'
_chemical_formula_moiety 'C15 H12 N2 O6'
_chemical_formula_sum 'C15 H12 N2 O6'
_chemical_formula_weight 316.27
_chemical_name_systematic
; 
 ? 
;
_space_group_IT_number 14
_symmetry_cell_setting monoclinic
_symmetry_space_group_name_Hall '-P 2ybc'
_symmetry_space_group_name_H-M 'P 1 21/c 1'
_atom_sites_solution_hydrogens geom
_atom_sites_solution_primary direct
_atom_sites_solution_secondary difmap
_audit_creation_method SHELXL-97
_cell_angle_alpha 90.00
_cell_angle_beta 96.892(2)
_cell_angle_gamma 90.00
_cell_formula_units_Z 4
_cell_length_a 14.9683(5)
_cell_length_b 11.3211(4)
_cell_length_c 8.1328(3)
_cell_measurement_reflns_used 4230
_cell_measurement_temperature 203(2)
_cell_measurement_theta_max 68.50
_cell_measurement_theta_min 2.97
_cell_volume 1368.21(8)
_computing_cell_refinement 'SMART (Bruker, 2001)'
_computing_data_collection 'SMART (Bruker, 2001)'
_computing_data_reduction 'SAINT (Bruker, 2003)'
_computing_molecular_graphics 'SHELXTL (Bruker, 1997)'
_computing_publication_material 'UdMX (local program)'
_computing_structure_refinement 'SHELXL97 (Sheldrick, 1997)'
_computing_structure_solution 'SHELXS97 (Sheldrick, 1997)'
_diffrn_ambient_temperature 203(2)
_diffrn_measured_fraction_theta_full 0.983
_diffrn_measured_fraction_theta_max 0.983
_diffrn_measurement_device_type 'Bruker Smart 6000'
_diffrn_measurement_method \w
_diffrn_radiation_monochromator graphite
_diffrn_radiation_source 'Rotating anode'
_diffrn_radiation_type CuK\a
_diffrn_radiation_wavelength 1.54178
_diffrn_reflns_av_R_equivalents 0.034
_diffrn_reflns_av_sigmaI/netI 0.0317
_diffrn_reflns_limit_h_max 18
_diffrn_reflns_limit_h_min -18
_diffrn_reflns_limit_k_max 13
_diffrn_reflns_limit_k_min -13
_diffrn_reflns_limit_l_max 9
_diffrn_reflns_limit_l_min -8
_diffrn_reflns_number 18815
_diffrn_reflns_theta_full 68.89
_diffrn_reflns_theta_max 68.89
_diffrn_reflns_theta_min 2.97
_diffrn_standards_decay_% 0.00
_diffrn_standards_number 72
_exptl_absorpt_coefficient_mu 1.031
_exptl_absorpt_correction_T_max 0.9600
_exptl_absorpt_correction_T_min 0.8500
_exptl_absorpt_correction_type multi-scan
_exptl_absorpt_process_details 'Sadabs (Sheldrick,1996)'
_exptl_crystal_colour Colourless
_exptl_crystal_density_diffrn 1.535
_exptl_crystal_density_method 'not measured'
_exptl_crystal_description needle
_exptl_crystal_F_000 656
_exptl_crystal_size_max 0.22
_exptl_crystal_size_mid 0.06
_exptl_crystal_size_min 0.06
_refine_diff_density_max 0.411
_refine_diff_density_min -0.273
_refine_diff_density_rms 0.052
_refine_ls_extinction_method none
_refine_ls_goodness_of_fit_ref 1.034
_refine_ls_hydrogen_treatment constr
_refine_ls_matrix_type full
_refine_ls_number_parameters 208
_refine_ls_number_reflns 2491
_refine_ls_number_restraints 0
_refine_ls_restrained_S_all 1.034
_refine_ls_R_factor_all 0.0632
_refine_ls_R_factor_gt 0.0455
_refine_ls_shift/su_max 0.000
_refine_ls_shift/su_mean 0.000
_refine_ls_structure_factor_coef Fsqd
_refine_ls_weighting_details 'calc w=1/[\s^2^(Fo^2^)+(0.0961P)^2^+0.0589P] where P=(Fo^2^+2Fc^2^)/3'
_refine_ls_weighting_scheme calc
_refine_ls_wR_factor_gt 0.1398
_refine_ls_wR_factor_ref 0.1501
_reflns_number_gt 1788
_reflns_number_total 2491
_reflns_threshold_expression I>2\s(I)
_cod_data_source_file ol9026528_si_002.cif
_cod_data_source_block cha129
_cod_depositor_comments
;
The following automatic conversions were performed:

'_symmetry_cell_setting' value 'Monoclinic' changed to 'monoclinic'
according to /home/saulius/struct/CIF-dictionaries/cif_core.dic
dictionary named 'cif_core.dic' version 2.4.2 from
2011-04-26.

'_geom_bond_publ_flag' value 'Y' changed to 'y'
according to /home/saulius/struct/CIF-dictionaries/cif_core.dic
dictionary named 'cif_core.dic' version 2.4.2 from 2011-04-26 (26
times).

'_geom_angle_publ_flag' value 'Y' changed to 'y' according
to /home/saulius/struct/CIF-dictionaries/cif_core.dic dictionary
named 'cif_core.dic' version 2.4.2 from 2011-04-26 (41
time).

'_geom_torsion_publ_flag' value 'Y' changed to 'y' according
to /home/saulius/struct/CIF-dictionaries/cif_core.dic dictionary
named 'cif_core.dic' version 2.4.2 from 2011-04-26 (60 times).

Automatic conversion script
Id: cif_fix_values 1715 2011-07-08 13:25:40Z adriana 
;
_cod_original_sg_symbol_H-M P21/c
_cod_database_code 1503381

loop_
_symmetry_equiv_pos_as_xyz
'x, y, z'
'-x, y+1/2, -z+1/2'
'-x, -y, -z'
'x, -y-1/2, z-1/2'

loop_
_atom_site_label
_atom_site_type_symbol
_atom_site_fract_x
_atom_site_fract_y
_atom_site_fract_z
_atom_site_U_iso_or_equiv
_atom_site_adp_type
_atom_site_occupancy
_atom_site_symmetry_multiplicity
_atom_site_calc_flag
_atom_site_refinement_flags
O1 O 0.91457(10) 0.57094(14) 0.4556(2) 0.0397(4) Uani 1 1 d .
C1 C 0.94807(16) 0.5744(2) 0.3101(3) 0.0360(5) Uani 1 1 d .
O2 O 1.01979(12) 0.61982(16) 0.3015(2) 0.0496(5) Uani 1 1 d .
C2 C 0.89620(15) 0.51505(19) 0.1625(3) 0.0327(5) Uani 1 1 d .
C3 C 0.84719(16) 0.39775(19) 0.1713(3) 0.0362(5) Uani 1 1 d .
H3 H 0.7919 0.3880 0.0925 0.043 Uiso 1 1 calc R
C4 C 0.84426(16) 0.34649(19) 0.3396(3) 0.0358(5) Uani 1 1 d .
H4A H 0.9060 0.3370 0.3934 0.043 Uiso 1 1 calc R
H4B H 0.8170 0.2678 0.3279 0.043 Uiso 1 1 calc R
C5 C 0.79152(15) 0.42120(19) 0.4513(3) 0.0321(5) Uani 1 1 d .
H5 H 0.8058 0.3899 0.5651 0.039 Uiso 1 1 calc R
C6 C 0.81903(15) 0.55144(19) 0.4571(3) 0.0368(6) Uani 1 1 d .
H6A H 0.7864 0.5921 0.3617 0.044 Uiso 1 1 calc R
H6B H 0.8006 0.5871 0.5575 0.044 Uiso 1 1 calc R
C7 C 0.93352(16) 0.4029(2) 0.0965(3) 0.0423(6) Uani 1 1 d .
H7A H 0.9305 0.3942 -0.0240 0.051 Uiso 1 1 calc R
H7B H 0.9871 0.3682 0.1594 0.051 Uiso 1 1 calc R
N8 N 0.69297(12) 0.41406(15) 0.4105(2) 0.0302(4) Uani 1 1 d .
C8 C 0.63879(15) 0.47266(19) 0.2825(3) 0.0331(5) Uani 1 1 d .
O8 O 0.66536(11) 0.53746(15) 0.1804(2) 0.0461(5) Uani 1 1 d .
C9 C 0.54482(15) 0.4369(2) 0.2984(3) 0.0335(5) Uani 1 1 d .
C10 C 0.46498(16) 0.4736(2) 0.2099(3) 0.0425(6) Uani 1 1 d .
H10 H 0.4640 0.5322 0.1278 0.051 Uiso 1 1 calc R
C11 C 0.38647(17) 0.4204(2) 0.2476(3) 0.0482(7) Uani 1 1 d .
H11 H 0.3310 0.4431 0.1896 0.058 Uiso 1 1 calc R
C12 C 0.38826(17) 0.3342(2) 0.3691(4) 0.0500(7) Uani 1 1 d .
H12 H 0.3342 0.2982 0.3903 0.060 Uiso 1 1 calc R
C13 C 0.46882(17) 0.3002(2) 0.4602(4) 0.0458(6) Uani 1 1 d .
H13 H 0.4703 0.2431 0.5444 0.055 Uiso 1 1 calc R
C14 C 0.54616(15) 0.35356(19) 0.4219(3) 0.0343(5) Uani 1 1 d .
C15 C 0.64116(15) 0.33802(19) 0.4965(3) 0.0349(5) Uani 1 1 d .
O15 O 0.67082(11) 0.27486(16) 0.6093(2) 0.0518(5) Uani 1 1 d .
N2 N 0.85404(14) 0.5987(2) 0.0415(3) 0.0486(6) Uani 1 1 d .
O21 O 0.84286(15) 0.69919(18) 0.0938(3) 0.0757(7) Uani 1 1 d .
O22 O 0.82933(13) 0.5669(2) -0.0985(2) 0.0695(7) Uani 1 1 d .

loop_
_atom_site_aniso_label
_atom_site_aniso_U_11
_atom_site_aniso_U_22
_atom_site_aniso_U_33
_atom_site_aniso_U_23
_atom_site_aniso_U_13
_atom_site_aniso_U_12
O1 0.0380(9) 0.0395(9) 0.0422(10) -0.0070(7) 0.0067(7) -0.0065(7)
C1 0.0354(13) 0.0299(12) 0.0426(14) 0.0021(10) 0.0048(10) -0.0032(10)
O2 0.0448(11) 0.0524(11) 0.0513(11) -0.0011(8) 0.0049(8) -0.0183(8)
C2 0.0325(12) 0.0299(12) 0.0352(13) 0.0053(9) 0.0024(9) -0.0040(9)
C3 0.0373(13) 0.0314(12) 0.0400(14) -0.0051(10) 0.0046(10) -0.0060(10)
C4 0.0398(13) 0.0242(11) 0.0437(14) 0.0014(10) 0.0068(10) -0.0016(9)
C5 0.0320(12) 0.0315(12) 0.0332(12) 0.0004(9) 0.0051(9) -0.0004(9)
C6 0.0326(12) 0.0331(13) 0.0458(14) -0.0084(10) 0.0093(10) -0.0046(9)
C7 0.0409(14) 0.0399(14) 0.0479(15) -0.0070(11) 0.0129(11) -0.0052(11)
N8 0.0335(10) 0.0283(9) 0.0294(10) 0.0033(7) 0.0060(8) -0.0007(7)
C8 0.0384(13) 0.0291(11) 0.0324(12) -0.0002(9) 0.0065(10) 0.0009(9)
O8 0.0452(10) 0.0497(11) 0.0438(10) 0.0163(8) 0.0075(8) -0.0004(8)
C9 0.0334(12) 0.0323(12) 0.0346(13) -0.0047(9) 0.0037(10) 0.0022(9)
C10 0.0407(14) 0.0481(15) 0.0377(14) -0.0038(11) 0.0013(11) 0.0072(11)
C11 0.0336(14) 0.0572(17) 0.0524(16) -0.0159(14) -0.0001(12) 0.0066(12)
C12 0.0351(14) 0.0483(16) 0.0693(19) -0.0184(14) 0.0171(13) -0.0060(11)
C13 0.0409(14) 0.0382(14) 0.0604(17) 0.0016(12) 0.0149(12) 0.0002(11)
C14 0.0345(12) 0.0274(11) 0.0420(14) -0.0019(10) 0.0085(10) -0.0004(9)
C15 0.0362(13) 0.0286(11) 0.0413(14) 0.0041(10) 0.0094(10) 0.0011(10)
O15 0.0445(10) 0.0532(11) 0.0585(12) 0.0277(9) 0.0094(9) 0.0039(8)
N2 0.0384(12) 0.0549(15) 0.0524(15) 0.0182(11) 0.0045(10) -0.0037(10)
O21 0.0778(16) 0.0389(12) 0.1080(18) 0.0244(12) 0.0011(13) 0.0067(10)
O22 0.0482(12) 0.1123(19) 0.0449(13) 0.0207(12) -0.0068(9) -0.0093(11)

loop_
_atom_type_symbol
_atom_type_description
_atom_type_scat_dispersion_real
_atom_type_scat_dispersion_imag
_atom_type_scat_source
C C 0.0181 0.0091 'International Tables Vol C Tables 4.2.6.8 and 6.1.1.4'
H H 0.0000 0.0000 'International Tables Vol C Tables 4.2.6.8 and 6.1.1.4'
N N 0.0311 0.0180 'International Tables Vol C Tables 4.2.6.8 and 6.1.1.4'
O O 0.0492 0.0322 'International Tables Vol C Tables 4.2.6.8 and 6.1.1.4'

loop_
_geom_angle_atom_site_label_1
_geom_angle_atom_site_label_2
_geom_angle_atom_site_label_3
_geom_angle
_geom_angle_publ_flag
C1 O1 C6 119.10(18) y
O2 C1 O1 119.8(2) y
O2 C1 C2 121.5(2) y
O1 C1 C2 118.59(19) y
N2 C2 C1 112.88(19) y
N2 C2 C7 117.1(2) y
C1 C2 C7 118.7(2) y
N2 C2 C3 115.31(19) y
C1 C2 C3 123.79(19) y
C7 C2 C3 59.00(15) y
C4 C3 C7 120.7(2) y
C4 C3 C2 116.73(19) y
C7 C3 C2 60.12(15) y
C4 C3 H3 115.9 ?
C7 C3 H3 115.9 ?
C2 C3 H3 115.9 ?
C3 C4 C5 113.82(19) y
C3 C4 H4A 108.8 ?
C5 C4 H4A 108.8 ?
C3 C4 H4B 108.8 ?
C5 C4 H4B 108.8 ?
H4A C4 H4B 107.7 ?
N8 C5 C4 114.22(18) y
N8 C5 C6 108.54(17) y
C4 C5 C6 113.29(18) y
N8 C5 H5 106.8 ?
C4 C5 H5 106.8 ?
C6 C5 H5 106.8 ?
O1 C6 C5 114.13(18) y
O1 C6 H6A 108.7 ?
C5 C6 H6A 108.7 ?
O1 C6 H6B 108.7 ?
C5 C6 H6B 108.7 ?
H6A C6 H6B 107.6 ?
C3 C7 C2 60.88(15) y
C3 C7 H7A 117.7 ?
C2 C7 H7A 117.7 ?
C3 C7 H7B 117.7 ?
C2 C7 H7B 117.7 ?
H7A C7 H7B 114.8 ?
C15 N8 C8 110.78(18) y
C15 N8 C5 121.35(17) y
C8 N8 C5 127.78(17) y
O8 C8 N8 125.9(2) y
O8 C8 C9 128.2(2) y
N8 C8 C9 105.95(18) y
C14 C9 C10 121.5(2) y
C14 C9 C8 108.64(19) y
C10 C9 C8 129.9(2) y
C9 C10 C11 117.2(2) y
C9 C10 H10 121.4 ?
C11 C10 H10 121.4 ?
C12 C11 C10 121.2(2) y
C12 C11 H11 119.4 ?
C10 C11 H11 119.4 ?
C11 C12 C13 121.0(2) y
C11 C12 H12 119.5 ?
C13 C12 H12 119.5 ?
C14 C13 C12 117.2(3) y
C14 C13 H13 121.4 ?
C12 C13 H13 121.4 ?
C13 C14 C9 121.8(2) y
C13 C14 C15 130.2(2) y
C9 C14 C15 107.94(19) y
O15 C15 N8 124.7(2) y
O15 C15 C14 128.8(2) y
N8 C15 C14 106.45(18) y
O22 N2 O21 124.1(3) y
O22 N2 C2 120.1(2) y
O21 N2 C2 115.7(2) y

loop_
_geom_bond_atom_site_label_1
_geom_bond_atom_site_label_2
_geom_bond_distance
_geom_bond_publ_flag
O1 C1 1.340(3) y
O1 C6 1.449(3) y
C1 O2 1.200(3) y
C1 C2 1.507(3) y
C2 N2 1.454(3) y
C2 C7 1.512(3) y
C2 C3 1.523(3) y
C3 C4 1.492(3) y
C3 C7 1.494(3) y
C3 H3 0.99 ?
C4 C5 1.528(3) y
C4 H4a 0.98 ?
C4 H4b 0.98 ?
C5 N8 1.475(3) y
C5 C6 1.530(3) y
C5 H5 0.99 ?
C6 H6a 0.98 ?
C6 H6b 0.98 ?
C7 H7a 0.98 ?
C7 H7b 0.98 ?
N8 C15 1.401(3) y
N8 C8 1.407(3) y
C8 O8 1.210(3) y
C8 C9 1.484(3) y
C9 C14 1.376(3) y
C9 C10 1.383(3) y
C10 C11 1.387(4) y
C10 H10 0.94 ?
C11 C12 1.386(4) y
C11 H11 0.94 ?
C12 C13 1.392(4) y
C12 H12 0.94 ?
C13 C14 1.374(3) y
C13 H13 0.94 ?
C14 C15 1.488(3) y
C15 O15 1.205(3) y
N2 O22 1.209(3) y
N2 O21 1.233(3) y

loop_
_geom_torsion_atom_site_label_1
_geom_torsion_atom_site_label_2
_geom_torsion_atom_site_label_3
_geom_torsion_atom_site_label_4
_geom_torsion
_geom_torsion_publ_flag
C6 O1 C1 O2 160.6(2) y
C6 O1 C1 C2 -22.5(3) y
O2 C1 C2 N2 -75.0(3) y
O1 C1 C2 N2 108.2(2) y
O2 C1 C2 C7 67.7(3) y
O1 C1 C2 C7 -109.1(2) y
O2 C1 C2 C3 137.8(3) y
O1 C1 C2 C3 -39.0(3) y
N2 C2 C3 C4 -140.6(2) y
C1 C2 C3 C4 5.9(3) y
C7 C2 C3 C4 111.7(2) y
N2 C2 C3 C7 107.7(2) y
C1 C2 C3 C7 -105.8(2) y
C7 C3 C4 C5 134.2(2) y
C2 C3 C4 C5 64.6(3) y
C3 C4 C5 N8 75.3(2) y
C3 C4 C5 C6 -49.7(3) y
C1 O1 C6 C5 85.0(2) y
N8 C5 C6 O1 -165.68(18) y
C4 C5 C6 O1 -37.7(3) y
C4 C3 C7 C2 -105.2(2) y
N2 C2 C7 C3 -104.6(2) y
C1 C2 C7 C3 114.2(2) y
C4 C5 N8 C15 97.3(2) y
C6 C5 N8 C15 -135.2(2) y
C4 C5 N8 C8 -79.0(3) y
C6 C5 N8 C8 48.4(3) y
C15 N8 C8 O8 -174.6(2) y
C5 N8 C8 O8 2.0(4) y
C15 N8 C8 C9 4.5(2) y
C5 N8 C8 C9 -178.79(18) y
O8 C8 C9 C14 174.3(2) y
N8 C8 C9 C14 -4.8(2) y
O8 C8 C9 C10 -4.8(4) y
N8 C8 C9 C10 176.1(2) y
C14 C9 C10 C11 -1.9(3) y
C8 C9 C10 C11 177.1(2) y
C9 C10 C11 C12 0.2(4) y
C10 C11 C12 C13 1.5(4) y
C11 C12 C13 C14 -1.4(4) y
C12 C13 C14 C9 -0.3(4) y
C12 C13 C14 C15 179.1(2) y
C10 C9 C14 C13 2.0(4) y
C8 C9 C14 C13 -177.2(2) y
C10 C9 C14 C15 -177.6(2) y
C8 C9 C14 C15 3.2(2) y
C8 N8 C15 O15 178.1(2) y
C5 N8 C15 O15 1.1(3) y
C8 N8 C15 C14 -2.6(2) y
C5 N8 C15 C14 -179.56(18) y
C13 C14 C15 O15 -0.7(4) y
C9 C14 C15 O15 178.8(2) y
C13 C14 C15 N8 -180.0(2) y
C9 C14 C15 N8 -0.5(2) y
C1 C2 N2 O22 162.0(2) y
C7 C2 N2 O22 18.7(3) y
C3 C2 N2 O22 -47.8(3) y
C1 C2 N2 O21 -20.8(3) y
C7 C2 N2 O21 -164.1(2) y
C3 C2 N2 O21 129.4(2) y
